data_7158762
loop_
_publ_author_name
'Singh, Shashank'
'Tripathi, Krishna N.'
'Singh, Ravi P.'

_publ_section_title
;
 Redox activated amines in the organophotoinduced alkylation of coumarins.
;
_journal_issue 29
_journal_name_full 'Organic &amp; biomolecular chemistry'
_journal_page_first 5716
_journal_page_last 5720
_journal_paper_doi 10.1039/d2ob00943a
_journal_volume 20
_journal_year 2022
_chemical_formula_moiety 'C19 H24 O4'
_chemical_formula_sum 'C19 H24 O4'
_chemical_formula_weight 316.38
_space_group_crystal_system triclinic
_space_group_IT_number 2
_space_group_name_Hall '-P 1'
_space_group_name_H-M_alt 'P -1'
_atom_sites_solution_hydrogens geom
_audit_creation_method SHELXL-2019/1
_audit_update_record
;
2022-06-23 deposited with the CCDC.	2022-07-05 downloaded from the CCDC.
;
_cell_angle_alpha 75.363(4)
_cell_angle_beta 80.372(4)
_cell_angle_gamma 79.124(4)
_cell_formula_units_Z 2
_cell_length_a 9.2320(12)
_cell_length_b 9.6032(13)
_cell_length_c 10.3394(14)
_cell_measurement_reflns_used 4347
_cell_measurement_temperature 308(2)
_cell_measurement_theta_max 28.422
_cell_measurement_theta_min 2.052
_cell_volume 864.1(2)
_computing_cell_refinement 'Bruker SAINT'
_computing_data_collection 'Bruker APEX2'
_computing_data_reduction 'Bruker SAINT'
_computing_molecular_graphics 'Bruker SHELXTL'
_computing_publication_material 'Bruker SHELXTL'
_computing_structure_refinement 'SHELXL-2019/1 (Sheldrick, 2019)'
_computing_structure_solution 'SHELXS-97 (Sheldrick 2008)'
_diffrn_ambient_temperature 308(2)
_diffrn_measured_fraction_theta_full 0.999
_diffrn_measured_fraction_theta_max 0.997
_diffrn_measurement_device_type 'Bruker APEX-II CCD'
_diffrn_measurement_method '\f and \w scans'
_diffrn_radiation_type MoK\a
_diffrn_radiation_wavelength 0.71073
_diffrn_reflns_av_R_equivalents 0.0515
_diffrn_reflns_av_unetI/netI 0.0274
_diffrn_reflns_Laue_measured_fraction_full 0.999
_diffrn_reflns_Laue_measured_fraction_max 0.997
_diffrn_reflns_limit_h_max 12
_diffrn_reflns_limit_h_min -12
_diffrn_reflns_limit_k_max 12
_diffrn_reflns_limit_k_min -12
_diffrn_reflns_limit_l_max 13
_diffrn_reflns_limit_l_min -13
_diffrn_reflns_number 37970
_diffrn_reflns_point_group_measured_fraction_full 0.999
_diffrn_reflns_point_group_measured_fraction_max 0.997
_diffrn_reflns_theta_full 25.242
_diffrn_reflns_theta_max 28.422
_diffrn_reflns_theta_min 2.052
_exptl_absorpt_coefficient_mu 0.084
_exptl_crystal_colour WHITE
_exptl_crystal_density_diffrn 1.216
_exptl_crystal_description SHEAT
_exptl_crystal_F_000 340
_refine_diff_density_max 0.156
_refine_diff_density_min -0.193
_refine_diff_density_rms 0.037
_refine_ls_extinction_method none
_refine_ls_goodness_of_fit_ref 1.187
_refine_ls_hydrogen_treatment constr
_refine_ls_matrix_type full
_refine_ls_number_parameters 210
_refine_ls_number_reflns 4347
_refine_ls_number_restraints 0
_refine_ls_restrained_S_all 1.187
_refine_ls_R_factor_all 0.0688
_refine_ls_R_factor_gt 0.0454
_refine_ls_shift/su_max 0.002
_refine_ls_shift/su_mean 0.000
_refine_ls_structure_factor_coef Fsqd
_refine_ls_weighting_details 'w=1/[\s^2^(Fo^2^)+(0.1000P)^2^] where P=(Fo^2^+2Fc^2^)/3'
_refine_ls_weighting_scheme calc
_refine_ls_wR_factor_gt 0.1536
_refine_ls_wR_factor_ref 0.1762
_reflns_Friedel_coverage 0.000
_reflns_number_gt 3112
_reflns_number_total 4347
_reflns_threshold_expression 'I > 2\s(I)'
_cod_data_source_file d2ob00943a2.cif
_cod_data_source_block bffdgfd_0m_a
_cod_depositor_comments 'Adding full bibliography for 7158761--7158762.cif.'
_cod_database_code 7158762
_shelx_shelxl_version_number 2019/1
_shelx_space_group_comment
;
The symmetry employed for this shelxl refinement is uniquely defined
by the following loop, which should always be used as a source of
symmetry information in preference to the above space-group names.
They are only intended as comments.
;

loop_
_space_group_symop_operation_xyz
'x, y, z'
'-x, -y, -z'

loop_
_atom_site_label
_atom_site_type_symbol
_atom_site_fract_x
_atom_site_fract_y
_atom_site_fract_z
_atom_site_U_iso_or_equiv
_atom_site_adp_type
_atom_site_occupancy
_atom_site_site_symmetry_order
_atom_site_calc_flag
_atom_site_refinement_flags_posn
_atom_site_refinement_flags_adp
_atom_site_refinement_flags_occupancy
_atom_site_disorder_assembly
_atom_site_disorder_group
O001 O 0.30899(9) 0.68329(9) 0.75723(9) 0.0461(3) Uani 1 1 d . . . . .
O002 O 0.62546(10) 0.53460(10) 0.80907(9) 0.0502(3) Uani 1 1 d . . . . .
O003 O 0.55702(12) 0.41462(10) 0.68108(12) 0.0653(3) Uani 1 1 d . . . . .
O004 O 0.33383(11) 0.87726(11) 0.58644(12) 0.0663(3) Uani 1 1 d . . . . .
C005 C 0.64930(12) 0.77347(13) 0.58528(12) 0.0374(3) Uani 1 1 d . . . . .
H005 H 0.612759 0.869943 0.532186 0.045 Uiso 1 1 calc R U . . .
C006 C 0.65506(13) 0.78835(13) 0.72594(12) 0.0400(3) Uani 1 1 d . . . . .
C007 C 0.38057(14) 0.75733(14) 0.64580(13) 0.0416(3) Uani 1 1 d . . . . .
C008 C 0.79950(13) 0.71767(14) 0.51185(12) 0.0401(3) Uani 1 1 d . . . . .
H008 H 0.829699 0.615889 0.556854 0.048 Uiso 1 1 calc R U . . .
C009 C 0.52951(13) 0.67508(14) 0.60084(13) 0.0397(3) Uani 1 1 d . . . . .
H009 H 0.525629 0.656839 0.512499 0.048 Uiso 1 1 calc R U . . .
C00A C 0.63844(13) 0.66932(15) 0.83246(12) 0.0433(3) Uani 1 1 d . . . . .
C00B C 0.56883(14) 0.53142(14) 0.69665(14) 0.0451(3) Uani 1 1 d . . . . .
C00C C 0.91981(14) 0.80481(16) 0.51778(15) 0.0498(3) Uani 1 1 d . . . . .
H00A H 0.886961 0.907321 0.481387 0.060 Uiso 1 1 calc R U . . .
H00B H 0.933483 0.793132 0.611136 0.060 Uiso 1 1 calc R U . . .
C00D C 0.17174(15) 0.76175(15) 0.81603(15) 0.0498(3) Uani 1 1 d . . . . .
H00D H 0.122184 0.831731 0.744018 0.060 Uiso 1 1 calc R U . . .
C00E C 0.66647(16) 0.91912(16) 0.75675(15) 0.0536(4) Uani 1 1 d . . . . .
H00E H 0.676012 1.001645 0.687706 0.064 Uiso 1 1 calc R U . . .
C00F C 0.63408(16) 0.67481(19) 0.96502(14) 0.0574(4) Uani 1 1 d . . . . .
H00F H 0.622143 0.592911 1.034256 0.069 Uiso 1 1 calc R U . . .
C00G C 0.78668(17) 0.72351(19) 0.36496(14) 0.0582(4) Uani 1 1 d . . . . .
H00C H 0.745277 0.821694 0.322109 0.070 Uiso 1 1 calc R U . . .
H00G H 0.718490 0.659036 0.362476 0.070 Uiso 1 1 calc R U . . .
C00H C 1.06803(16) 0.75718(18) 0.43938(16) 0.0591(4) Uani 1 1 d . . . . .
H00H H 1.139014 0.818462 0.442797 0.071 Uiso 1 1 calc R U . . .
H00I H 1.106213 0.657586 0.481236 0.071 Uiso 1 1 calc R U . . .
C00I C 1.05227(18) 0.7671(2) 0.29387(16) 0.0673(5) Uani 1 1 d . . . . .
H00J H 1.146894 0.730367 0.248108 0.081 Uiso 1 1 calc R U . . .
H00K H 1.024441 0.868105 0.249065 0.081 Uiso 1 1 calc R U . . .
C00J C 0.64786(18) 0.8047(2) 0.99260(17) 0.0700(5) Uani 1 1 d . . . . .
H00L H 0.646509 0.810432 1.081267 0.084 Uiso 1 1 calc R U . . .
C00K C 0.66373(18) 0.9271(2) 0.88854(18) 0.0678(5) Uani 1 1 d . . . . .
H00M H 0.672516 1.014388 0.907794 0.081 Uiso 1 1 calc R U . . .
C00L C 0.93559(19) 0.6796(2) 0.28546(16) 0.0701(5) Uani 1 1 d . . . . .
H00N H 0.970081 0.577028 0.319897 0.084 Uiso 1 1 calc R U . . .
H00O H 0.922122 0.693239 0.191775 0.084 Uiso 1 1 calc R U . . .
C00M C 0.07427(19) 0.64900(19) 0.8860(2) 0.0789(6) Uani 1 1 d . . . . .
H00P H 0.061130 0.594976 0.823415 0.118 Uiso 1 1 calc R U . . .
H00Q H -0.020773 0.696173 0.919287 0.118 Uiso 1 1 calc R U . . .
H00R H 0.120196 0.583828 0.959846 0.118 Uiso 1 1 calc R U . . .
C00N C 0.2130(2) 0.8417(2) 0.9084(2) 0.0819(6) Uani 1 1 d . . . . .
H00S H 0.262007 0.773109 0.978702 0.123 Uiso 1 1 calc R U . . .
H00T H 0.124767 0.894501 0.947503 0.123 Uiso 1 1 calc R U . . .
H00U H 0.278621 0.908511 0.858287 0.123 Uiso 1 1 calc R U . . .

loop_
_atom_site_aniso_label
_atom_site_aniso_U_11
_atom_site_aniso_U_22
_atom_site_aniso_U_33
_atom_site_aniso_U_23
_atom_site_aniso_U_13
_atom_site_aniso_U_12
O001 0.0415(5) 0.0466(5) 0.0438(5) -0.0034(4) 0.0033(4) -0.0079(4)
O002 0.0541(6) 0.0456(5) 0.0466(6) -0.0009(4) -0.0075(4) -0.0093(4)
O003 0.0731(7) 0.0452(6) 0.0807(8) -0.0176(5) -0.0047(6) -0.0170(5)
O004 0.0506(6) 0.0597(7) 0.0695(7) 0.0152(5) -0.0032(5) -0.0057(5)
C005 0.0376(6) 0.0413(6) 0.0338(6) -0.0072(5) -0.0002(5) -0.0130(5)
C006 0.0363(6) 0.0482(7) 0.0373(6) -0.0132(5) 0.0005(5) -0.0110(5)
C007 0.0388(6) 0.0463(7) 0.0401(7) -0.0046(5) -0.0064(5) -0.0136(5)
C008 0.0401(6) 0.0437(7) 0.0360(6) -0.0094(5) 0.0012(5) -0.0103(5)
C009 0.0398(6) 0.0455(7) 0.0359(6) -0.0095(5) -0.0019(5) -0.0141(5)
C00A 0.0371(6) 0.0536(8) 0.0383(7) -0.0096(6) -0.0021(5) -0.0082(5)
C00B 0.0406(7) 0.0464(7) 0.0483(7) -0.0106(6) 0.0013(5) -0.0129(5)
C00C 0.0395(7) 0.0618(8) 0.0509(8) -0.0170(6) 0.0001(6) -0.0143(6)
C00D 0.0414(7) 0.0534(8) 0.0502(8) -0.0114(6) 0.0019(6) -0.0034(6)
C00E 0.0558(8) 0.0576(8) 0.0537(8) -0.0225(7) 0.0030(6) -0.0196(7)
C00F 0.0487(8) 0.0849(11) 0.0349(7) -0.0081(7) -0.0052(6) -0.0085(7)
C00G 0.0535(8) 0.0850(11) 0.0413(7) -0.0229(7) 0.0014(6) -0.0188(7)
C00H 0.0399(7) 0.0708(10) 0.0634(10) -0.0134(8) 0.0041(6) -0.0124(7)
C00I 0.0501(8) 0.0847(11) 0.0546(9) -0.0083(8) 0.0156(7) -0.0098(8)
C00J 0.0581(9) 0.1152(14) 0.0462(8) -0.0380(9) -0.0051(7) -0.0116(9)
C00K 0.0678(10) 0.0843(12) 0.0667(11) -0.0435(10) -0.0016(8) -0.0203(9)
C00L 0.0689(10) 0.0975(13) 0.0458(9) -0.0297(9) 0.0076(7) -0.0126(9)
C00M 0.0537(9) 0.0752(12) 0.0956(14) -0.0123(10) 0.0225(9) -0.0180(8)
C00N 0.0819(12) 0.0965(14) 0.0751(12) -0.0422(11) 0.0016(10) -0.0122(11)

loop_
_atom_type_symbol
_atom_type_description
_atom_type_scat_dispersion_real
_atom_type_scat_dispersion_imag
_atom_type_scat_source
C C 0.0033 0.0016 'International Tables Vol C Tables 4.2.6.8 and 6.1.1.4'
H H 0.0000 0.0000 'International Tables Vol C Tables 4.2.6.8 and 6.1.1.4'
N N 0.0061 0.0033 'International Tables Vol C Tables 4.2.6.8 and 6.1.1.4'
O O 0.0106 0.0060 'International Tables Vol C Tables 4.2.6.8 and 6.1.1.4'

loop_
_geom_angle_atom_site_label_1
_geom_angle_atom_site_label_2
_geom_angle_atom_site_label_3
_geom_angle
_geom_angle_site_symmetry_1
_geom_angle_site_symmetry_3
_geom_angle_publ_flag
C007 O001 C00D 116.60(10) . . ?
C00B O002 C00A 119.38(10) . . ?
C006 C005 C008 114.73(10) . . ?
C006 C005 C009 105.10(9) . . ?
C008 C005 C009 113.46(10) . . ?
C00A C006 C00E 117.43(12) . . ?
C00A C006 C005 118.84(11) . . ?
C00E C006 C005 123.59(12) . . ?
O004 C007 O001 124.16(13) . . ?
O004 C007 C009 122.54(11) . . ?
O001 C007 C009 113.30(11) . . ?
C00C C008 C005 111.38(10) . . ?
C00C C008 C00G 109.70(11) . . ?
C005 C008 C00G 111.04(10) . . ?
C007 C009 C00B 112.77(10) . . ?
C007 C009 C005 108.07(10) . . ?
C00B C009 C005 110.59(10) . . ?
C006 C00A C00F 122.98(13) . . ?
C006 C00A O002 120.54(11) . . ?
C00F C00A O002 116.48(12) . . ?
O003 C00B O002 117.57(12) . . ?
O003 C00B C009 125.54(13) . . ?
O002 C00B C009 116.88(11) . . ?
C00H C00C C008 112.54(12) . . ?
O001 C00D C00N 108.07(11) . . ?
O001 C00D C00M 106.35(11) . . ?
C00N C00D C00M 113.80(15) . . ?
C00K C00E C006 120.69(15) . . ?
C00A C00F C00J 118.44(15) . . ?
C008 C00G C00L 112.81(12) . . ?
C00I C00H C00C 111.49(12) . . ?
C00H C00I C00L 110.54(13) . . ?
C00F C00J C00K 120.35(14) . . ?
C00E C00K C00J 120.10(15) . . ?
C00I C00L C00G 112.36(13) . . ?

loop_
_geom_bond_atom_site_label_1
_geom_bond_atom_site_label_2
_geom_bond_distance
_geom_bond_site_symmetry_2
_geom_bond_publ_flag
O001 C007 1.3335(15) . ?
O001 C00D 1.4685(15) . ?
O002 C00B 1.3612(16) . ?
O002 C00A 1.4046(16) . ?
O003 C00B 1.1996(15) . ?
O004 C007 1.1971(15) . ?
C005 C006 1.5074(17) . ?
C005 C008 1.5361(16) . ?
C005 C009 1.5491(16) . ?
C006 C00A 1.3844(18) . ?
C006 C00E 1.3975(18) . ?
C007 C009 1.5141(17) . ?
C008 C00C 1.5288(18) . ?
C008 C00G 1.5292(18) . ?
C009 C00B 1.5023(18) . ?
C00A C00F 1.3785(18) . ?
C00C C00H 1.5228(19) . ?
C00D C00N 1.500(2) . ?
C00D C00M 1.503(2) . ?
C00E C00K 1.380(2) . ?
C00F C00J 1.380(2) . ?
C00G C00L 1.524(2) . ?
C00H C00I 1.513(2) . ?
C00I C00L 1.511(2) . ?
C00J C00K 1.390(3) . ?
